data_7705181
loop_
_publ_author_name
'Xu, Dandan'
'Huang, Qianqian'
'Xu, Xinxin'
'Sang, Xiaoguang'

_publ_section_title
;
 NiMOF-derived oxygen vacancy rich NiO with excellent capacitance and
 ORR/OER activities as a cathode material for Zn-based hybrid batteries.
;
_journal_issue 35
_journal_name_full 'Dalton transactions (Cambridge, England : 2003)'
_journal_page_first 12441
_journal_page_last 12449
_journal_paper_doi 10.1039/d0dt01153c
_journal_volume 49
_journal_year 2020
_chemical_formula_moiety '0.5(C50 H48 N4 Ni4 O22 S4), 2(H2 O)'
_chemical_formula_sum 'C25 H28 N2 Ni2 O13 S2'
_chemical_formula_weight 746.03
_space_group_crystal_system monoclinic
_space_group_IT_number 15
_space_group_name_Hall '-C 2yc'
_space_group_name_H-M_alt 'C 1 2/c 1'
_atom_sites_solution_hydrogens mixed
_atom_sites_solution_primary dual
_audit_creation_date 2020-08-11
_audit_creation_method
;
Olex2 1.2
(compiled 2018.05.29 svn.r3508 for OlexSys, GUI svn.r5506)
;
_audit_update_record
;
2020-08-12 deposited with the CCDC.	2020-08-14 downloaded from the CCDC.
;
_cell_angle_alpha 90
_cell_angle_beta 107.198(4)
_cell_angle_gamma 90
_cell_formula_units_Z 4
_cell_length_a 19.3634(7)
_cell_length_b 10.5517(3)
_cell_length_c 16.4604(6)
_cell_measurement_reflns_used 15561
_cell_measurement_temperature 293(2)
_cell_measurement_theta_max 32.4130
_cell_measurement_theta_min 3.7010
_cell_volume 3212.8(2)
_computing_cell_refinement 'CrysAlisPro 1.171.39.46e (Rigaku OD, 2018)'
_computing_data_collection 'CrysAlisPro 1.171.39.46e (Rigaku OD, 2018)'
_computing_data_reduction 'CrysAlisPro 1.171.39.46e (Rigaku OD, 2018)'
_computing_molecular_graphics 'Olex2 (Dolomanov et al., 2009)'
_computing_publication_material 'Olex2 (Dolomanov et al., 2009)'
_computing_structure_refinement 'ShelXL (Sheldrick, 2015)'
_computing_structure_solution 'ShelXT (Sheldrick, 2015)'
_diffrn_ambient_temperature 293(2)
_diffrn_detector_area_resol_mean 7.9
_diffrn_measured_fraction_theta_full 0.991
_diffrn_measured_fraction_theta_max 0.938
_diffrn_measurement_device_type 'SuperNova, Single source at offset/far, EosS2'
_diffrn_measurement_method '\w scans'
_diffrn_radiation_monochromator graphite
_diffrn_radiation_type MoK\a
_diffrn_radiation_wavelength 0.71073
_diffrn_reflns_av_R_equivalents 0.0448
_diffrn_reflns_av_unetI/netI 0.0316
_diffrn_reflns_Laue_measured_fraction_full 0.991
_diffrn_reflns_Laue_measured_fraction_max 0.938
_diffrn_reflns_limit_h_max 27
_diffrn_reflns_limit_h_min -29
_diffrn_reflns_limit_k_max 15
_diffrn_reflns_limit_k_min -15
_diffrn_reflns_limit_l_max 24
_diffrn_reflns_limit_l_min -23
_diffrn_reflns_number 5888
_diffrn_reflns_point_group_measured_fraction_full 0.991
_diffrn_reflns_point_group_measured_fraction_max 0.938
_diffrn_reflns_theta_full 25.242
_diffrn_reflns_theta_max 32.629
_diffrn_reflns_theta_min 3.653
_diffrn_source 'microfocus sealed X-ray tube'
_exptl_absorpt_coefficient_mu 1.366
_exptl_absorpt_correction_T_max 0.860
_exptl_absorpt_correction_T_min 0.795
_exptl_absorpt_correction_type multi-scan
_exptl_absorpt_process_details
;
CrysAlisPro 1.171.39.46e (Rigaku Oxford Diffraction, 2018)
Empirical absorption correction using spherical harmonics,
 implemented in SCALE3 ABSPACK scaling algorithm.
;
_exptl_crystal_colour green
_exptl_crystal_density_diffrn 1.542
_exptl_crystal_density_method 'not measured'
_exptl_crystal_description block
_exptl_crystal_F_000 1536
_exptl_crystal_size_max 0.18
_exptl_crystal_size_mid 0.14
_exptl_crystal_size_min 0.11
_refine_diff_density_max 2.803
_refine_diff_density_min -3.177
_refine_diff_density_rms 0.162
_refine_ls_extinction_method none
_refine_ls_goodness_of_fit_ref 1.170
_refine_ls_hydrogen_treatment mixed
_refine_ls_matrix_type full
_refine_ls_number_parameters 215
_refine_ls_number_reflns 5888
_refine_ls_number_restraints 7
_refine_ls_restrained_S_all 1.170
_refine_ls_R_factor_all 0.0643
_refine_ls_R_factor_gt 0.0600
_refine_ls_shift/su_max 0.001
_refine_ls_shift/su_mean 0.000
_refine_ls_structure_factor_coef Fsqd
_refine_ls_weighting_details 'w=1/[\s^2^(Fo^2^)+(0.0504P)^2^+25.1720P] where P=(Fo^2^+2Fc^2^)/3'
_refine_ls_weighting_scheme calc
_refine_ls_wR_factor_gt 0.1751
_refine_ls_wR_factor_ref 0.1774
_reflns_Friedel_coverage 0.000
_reflns_number_gt 5059
_reflns_number_total 5888
_reflns_threshold_expression 'I > 2\s(I)'
_cod_data_source_file d0dt01153c2.cif
_cod_data_source_block NiMOF
_cod_depositor_comments 'Adding full bibliography for 7705181.cif.'
_cod_database_code 7705181
_shelx_shelxl_version_number 2018/3
_shelx_space_group_comment
;
The symmetry employed for this shelxl refinement is uniquely defined
by the following loop, which should always be used as a source of
symmetry information in preference to the above space-group names.
They are only intended as comments.
;
_shelx_estimated_absorpt_t_max 0.54
_shelx_estimated_absorpt_t_min 0.21
_olex2_refinement_description
;
1. Twinned data refinement
 Scales: 0.685
 0.315
2. Fixed Uiso
 At 1.2 times of:
  All C(H) groups, All C(H,H) groups
 At 1.5 times of:
  All O(H,H) groups
3. Restrained distances
 O6-H6
 0.85 with sigma of 0.02
4. Rigid bond restraints
 O0AA, O1AA
 with sigma for 1-2 distances of 0.01 and sigma for 1-3 distances of 0.01
5. Uiso/Uaniso restraints and constraints
O0AA \\sim O1AA: within 2A with sigma of 0.04 and sigma for terminal atoms of
0.08
6. Others
 Fixed Sof: H13A(0.5) H13B(0.5) O0AA(0.5) H0AA(0.5) H0AB(0.5) O1AA(0.5)
 H1AA(0.5) H1AB(0.5)
7.a Riding coordinates:
 O0AA(H0AA,H0AB), O1AA(H1AA,H1AB)
7.b Rotating group:
 O5(H5A,H5B)
7.c Secondary CH2 refined with riding coordinates:
 C13(H13A,H13B), C18(H18A,H18B)
7.d Aromatic/amide H refined with riding coordinates:
 C2(H2), C10(H10), C7(H7), C11(H11), C3(H3), C8(H8)
;
_olex2_submission_special_instructions 'No special instructions were received'

loop_
_space_group_symop_operation_xyz
'x, y, z'
'-x, y, -z+1/2'
'x+1/2, y+1/2, z'
'-x+1/2, y+1/2, -z+1/2'
'-x, -y, -z'
'x, -y, z-1/2'
'-x+1/2, -y+1/2, -z'
'x+1/2, -y+1/2, z-1/2'

loop_
_atom_site_label
_atom_site_type_symbol
_atom_site_fract_x
_atom_site_fract_y
_atom_site_fract_z
_atom_site_U_iso_or_equiv
_atom_site_adp_type
_atom_site_occupancy
_atom_site_site_symmetry_order
_atom_site_calc_flag
_atom_site_refinement_flags_posn
_atom_site_refinement_flags_adp
_atom_site_refinement_flags_occupancy
_atom_site_disorder_assembly
_atom_site_disorder_group
Ni1 Ni 0.00550(2) 0.61980(4) 0.14252(3) 0.01374(12) Uani 1 1 d . . . . .
S1 S -0.23592(6) 0.82391(13) 0.23902(7) 0.0333(3) Uani 1 1 d . . . . .
O6 O 0.000000 0.5117(3) 0.250000 0.0168(6) Uani 1 2 d DS T P . .
O1 O -0.08134(15) 0.7199(3) 0.14896(18) 0.0264(6) Uani 1 1 d . . . . .
N1 N 0.00654(18) 0.7358(3) 0.04104(19) 0.0212(6) Uani 1 1 d . . . . .
O5 O -0.06571(17) 0.4940(3) 0.0609(2) 0.0303(6) Uani 1 1 d . . . . .
H5A H -0.110788 0.497693 0.066588 0.045 Uiso 1 1 d GR . . . .
H5B H -0.054064 0.411577 0.073702 0.045 Uiso 1 1 d GR . . . .
O3 O -0.37734(19) 0.9164(4) 0.2484(2) 0.0422(9) Uani 1 1 d . . . . .
C5 C -0.10984(17) 0.7467(3) 0.2057(2) 0.0174(6) Uani 1 1 d . . . . .
C4 C -0.2988(2) 0.9094(4) 0.1642(3) 0.0262(8) Uani 1 1 d . . . . .
C2 C -0.2095(3) 0.8738(6) 0.1007(3) 0.0441(14) Uani 1 1 d . . . . .
H2 H -0.187693 0.876311 0.057463 0.053 Uiso 1 1 calc R . . . .
C13 C 0.000000 0.8923(6) -0.250000 0.0400(17) Uani 1 2 d S T P . .
H13A H -0.042376 0.838250 -0.262815 0.048 Uiso 0.5 1 calc R . . . .
H13B H 0.042374 0.838244 -0.237186 0.048 Uiso 0.5 1 calc R . . . .
C1 C -0.18028(19) 0.8143(4) 0.1760(2) 0.0231(7) Uani 1 1 d . . . . .
C10 C 0.0685(3) 0.8606(5) -0.0362(3) 0.0404(11) Uani 1 1 d . . . . .
H10 H 0.112273 0.890925 -0.041031 0.049 Uiso 1 1 calc R . . . .
C9 C 0.0041(3) 0.8934(4) -0.0963(3) 0.0353(10) Uani 1 1 d . . . . .
C7 C -0.0557(2) 0.7679(4) -0.0166(3) 0.0284(8) Uani 1 1 d . . . . .
H7 H -0.098771 0.736610 -0.010335 0.034 Uiso 1 1 calc R . . . .
C11 C 0.0673(2) 0.7822(4) 0.0311(3) 0.0306(8) Uani 1 1 d . . . . .
H11 H 0.110904 0.761294 0.070979 0.037 Uiso 1 1 calc R . . . .
C18 C 0.0027(4) 0.9733(5) -0.1726(3) 0.0470(14) Uani 1 1 d . . . . .
H18A H 0.045599 1.026202 -0.159222 0.056 Uiso 1 1 calc R . . . .
H18B H -0.039163 1.028465 -0.185837 0.056 Uiso 1 1 calc R . . . .
C3 C -0.2761(2) 0.9312(6) 0.0947(3) 0.0436(13) Uani 1 1 d . . . . .
H3 H -0.302057 0.979098 0.048285 0.052 Uiso 1 1 calc R . . . .
C8 C -0.0586(3) 0.8454(5) -0.0850(3) 0.0378(10) Uani 1 1 d . . . . .
H8 H -0.103016 0.865364 -0.123577 0.045 Uiso 1 1 calc R . . . .
O2 O -0.08646(15) 0.7251(3) 0.28321(17) 0.0261(6) Uani 1 1 d . . . . .
C6 C -0.3677(2) 0.9482(4) 0.1793(3) 0.0262(8) Uani 1 1 d . . . . .
O4 O -0.41231(15) 1.0097(3) 0.12066(18) 0.0259(6) Uani 1 1 d . . . . .
H6 H -0.040(2) 0.473(6) 0.246(4) 0.054(19) Uiso 1 1 d D . . . .
O0AA O -0.1893(13) 0.361(2) 0.0805(12) 0.131(9) Uani 0.5 1 d . U . A 1
H0AA H -0.224458 0.318362 0.049635 0.196 Uiso 0.5 1 d R . . A 1
H0AB H -0.165318 0.308712 0.117285 0.196 Uiso 0.5 1 d R . . A 1
O1AA O -0.2023(10) 0.467(3) 0.0924(10) 0.143(10) Uani 0.5 1 d . U . B 2
H1AA H -0.201483 0.430012 0.138465 0.214 Uiso 0.5 1 d R . . B 2
H1AB H -0.242403 0.506322 0.077785 0.214 Uiso 0.5 1 d R . . B 2

loop_
_atom_site_aniso_label
_atom_site_aniso_U_11
_atom_site_aniso_U_22
_atom_site_aniso_U_33
_atom_site_aniso_U_23
_atom_site_aniso_U_13
_atom_site_aniso_U_12
Ni1 0.00989(18) 0.0177(2) 0.01411(19) -0.00068(14) 0.00424(14) 0.00143(14)
S1 0.0228(5) 0.0561(7) 0.0251(5) 0.0126(4) 0.0132(4) 0.0228(5)
O6 0.0138(14) 0.0177(15) 0.0201(15) 0.000 0.0067(12) 0.000
O1 0.0198(12) 0.0391(16) 0.0237(13) 0.0069(11) 0.0116(10) 0.0167(11)
N1 0.0245(15) 0.0252(14) 0.0151(13) 0.0006(10) 0.0075(11) 0.0007(11)
O5 0.0283(14) 0.0322(15) 0.0286(15) -0.0066(12) 0.0058(12) -0.0068(12)
O3 0.0311(16) 0.066(2) 0.0342(17) 0.0161(17) 0.0175(14) 0.0279(17)
C5 0.0109(13) 0.0204(14) 0.0212(15) 0.0007(11) 0.0055(11) 0.0049(11)
C4 0.0149(15) 0.039(2) 0.0247(17) 0.0044(15) 0.0055(13) 0.0133(14)
C2 0.026(2) 0.082(4) 0.028(2) 0.023(2) 0.0147(17) 0.033(2)
C13 0.075(5) 0.025(3) 0.022(3) 0.000 0.018(3) 0.000
C1 0.0152(14) 0.0323(18) 0.0227(16) 0.0030(14) 0.0071(13) 0.0104(13)
C10 0.049(3) 0.041(2) 0.039(3) 0.005(2) 0.025(2) -0.012(2)
C9 0.067(3) 0.0216(17) 0.0222(17) -0.0021(14) 0.021(2) -0.0008(19)
C7 0.0292(19) 0.035(2) 0.0206(17) 0.0052(15) 0.0060(15) 0.0042(16)
C11 0.0284(19) 0.037(2) 0.0284(19) 0.0037(16) 0.0114(16) -0.0039(16)
C18 0.096(5) 0.027(2) 0.0224(19) 0.0012(16) 0.024(3) -0.002(2)
C3 0.0222(19) 0.075(4) 0.036(2) 0.026(2) 0.0139(18) 0.027(2)
C8 0.050(3) 0.038(2) 0.0232(19) 0.0078(17) 0.0087(19) 0.009(2)
O2 0.0213(12) 0.0385(15) 0.0185(12) 0.0021(11) 0.0060(10) 0.0164(11)
C6 0.0167(15) 0.035(2) 0.0268(18) 0.0009(15) 0.0068(13) 0.0111(14)
O4 0.0181(12) 0.0356(15) 0.0256(13) 0.0028(11) 0.0088(10) 0.0138(11)
O0AA 0.121(14) 0.23(3) 0.056(8) -0.005(13) 0.044(9) -0.030(18)
O1AA 0.083(11) 0.29(3) 0.042(7) 0.029(13) 0.002(7) -0.079(17)

loop_
_atom_type_symbol
_atom_type_description
_atom_type_scat_dispersion_real
_atom_type_scat_dispersion_imag
_atom_type_scat_source
C C 0.0033 0.0016 'International Tables Vol C Tables 4.2.6.8 and 6.1.1.4'
H H 0.0000 0.0000 'International Tables Vol C Tables 4.2.6.8 and 6.1.1.4'
N N 0.0061 0.0033 'International Tables Vol C Tables 4.2.6.8 and 6.1.1.4'
Ni Ni 0.3393 1.1124 'International Tables Vol C Tables 4.2.6.8 and 6.1.1.4'
O O 0.0106 0.0060 'International Tables Vol C Tables 4.2.6.8 and 6.1.1.4'
S S 0.1246 0.1234 'International Tables Vol C Tables 4.2.6.8 and 6.1.1.4'

loop_
_geom_angle_atom_site_label_1
_geom_angle_atom_site_label_2
_geom_angle_atom_site_label_3
_geom_angle
_geom_angle_site_symmetry_1
_geom_angle_site_symmetry_3
_geom_angle_publ_flag
O1 Ni1 O6 89.39(10) . . ?
O1 Ni1 N1 86.56(12) . . ?
O1 Ni1 O5 87.95(13) . . ?
O1 Ni1 O4 172.86(12) . 3_545 ?
N1 Ni1 O6 175.61(11) . . ?
N1 Ni1 O5 91.08(13) . . ?
N1 Ni1 O4 90.01(12) . 3_545 ?
O5 Ni1 O6 90.48(11) . . ?
O2 Ni1 O6 90.70(10) 2 . ?
O2 Ni1 O1 101.01(13) 2 . ?
O2 Ni1 N1 88.40(12) 2 . ?
O2 Ni1 O5 170.97(13) 2 . ?
O2 Ni1 O4 85.14(13) 2 3_545 ?
O4 Ni1 O6 94.19(10) 3_545 . ?
O4 Ni1 O5 85.84(13) 3_545 . ?
C1 S1 C4 92.12(19) . . ?
Ni1 O6 Ni1 115.39(16) . 2 ?
C5 O1 Ni1 135.9(2) . . ?
C7 N1 Ni1 119.9(3) . . ?
C11 N1 Ni1 122.4(3) . . ?
C11 N1 C7 117.7(4) . . ?
O1 C5 C1 115.3(3) . . ?
O2 C5 O1 128.2(3) . . ?
O2 C5 C1 116.5(3) . . ?
C3 C4 S1 110.9(3) . . ?
C3 C4 C6 128.5(4) . . ?
C6 C4 S1 120.6(3) . . ?
C1 C2 C3 113.1(4) . . ?
C18 C13 C18 111.7(5) . 2_554 ?
C5 C1 S1 120.8(3) . . ?
C2 C1 S1 111.1(3) . . ?
C2 C1 C5 128.1(3) . . ?
C9 C10 C11 119.5(5) . . ?
C10 C9 C18 121.6(5) . . ?
C8 C9 C10 117.0(4) . . ?
C8 C9 C18 121.3(5) . . ?
N1 C7 C8 122.6(4) . . ?
N1 C11 C10 122.9(4) . . ?
C9 C18 C13 111.8(4) . . ?
C4 C3 C2 112.7(4) . . ?
C9 C8 C7 120.3(5) . . ?
C5 O2 Ni1 135.0(2) . 2 ?
O3 C6 C4 117.5(3) . . ?
O3 C6 O4 125.3(4) . . ?
O4 C6 C4 117.3(4) . . ?
C6 O4 Ni1 122.5(2) . 3_455 ?

loop_
_geom_bond_atom_site_label_1
_geom_bond_atom_site_label_2
_geom_bond_distance
_geom_bond_site_symmetry_2
_geom_bond_publ_flag
Ni1 O6 2.1337(19) . ?
Ni1 O1 2.015(3) . ?
Ni1 N1 2.076(3) . ?
Ni1 O5 2.091(3) . ?
Ni1 O2 2.013(3) 2 ?
Ni1 O4 2.086(3) 3_545 ?
S1 C4 1.710(4) . ?
S1 C1 1.705(4) . ?
O1 C5 1.250(4) . ?
N1 C7 1.339(5) . ?
N1 C11 1.328(5) . ?
O3 C6 1.251(5) . ?
C5 C1 1.488(5) . ?
C5 O2 1.242(4) . ?
C4 C3 1.360(6) . ?
C4 C6 1.485(5) . ?
C2 C1 1.356(6) . ?
C2 C3 1.402(6) . ?
C13 C18 1.521(6) . ?
C13 C18 1.521(6) 2_554 ?
C10 C9 1.388(8) . ?
C10 C11 1.389(6) . ?
C9 C18 1.507(6) . ?
C9 C8 1.378(8) . ?
C7 C8 1.379(6) . ?
C6 O4 1.267(5) . ?

loop_
_twin_individual_id
_twin_individual_mass_fraction_refined
1 0.685
2 0.315
